data_7700835
loop_
_publ_author_name
'Wang, Hui-Sheng'
'Long, Qiao-Qiao'
'Hu, Zhao-Bo'
'Yue, Lin'
'Yang, Feng-Jun'
'Yin, Cheng-Ling'
'Pan, Zhi-Quan'
'Zhang, Yi-Quan'
'Song, You'

_publ_section_title
;
 Synthesis, crystal structures and magnetic properties of a series of
 chair-like heterometallic [Fe<sub>4</sub>Ln<sub>2</sub>] (Ln =
 Gd<sup>III</sup>, Dy<sup>III</sup>, Ho<sup>III</sup>, and
 Er<sup>III</sup>) complexes with mixed organic ligands.
;
_journal_issue 35
_journal_name_full 'Dalton transactions (Cambridge, England : 2003)'
_journal_page_first 13472
_journal_page_last 13482
_journal_paper_doi 10.1039/c9dt02638j
_journal_volume 48
_journal_year 2019
_chemical_formula_sum 'C60 H55 Cl4 Dy2 Fe4 N13 O21'
_chemical_formula_weight 1984.37
_space_group_crystal_system triclinic
_space_group_IT_number 2
_space_group_name_Hall '-P 1'
_space_group_name_H-M_alt 'P -1'
_symmetry_space_group_name_Hall '-P 1'
_symmetry_space_group_name_H-M 'P -1'
_atom_sites_solution_hydrogens mixed
_audit_creation_method SHELXL-2014/7
_audit_update_record
;
2019-06-19 deposited with the CCDC.    2019-08-14 downloaded from the CCDC.
;
_cell_angle_alpha 81.299(2)
_cell_angle_beta 83.309(2)
_cell_angle_gamma 65.9440(10)
_cell_formula_units_Z 2
_cell_length_a 13.9055(6)
_cell_length_b 15.7120(7)
_cell_length_c 20.7958(10)
_cell_measurement_reflns_used 9782
_cell_measurement_temperature 173(2)
_cell_measurement_theta_max 25.37
_cell_measurement_theta_min 2.86
_cell_volume 4093.6(3)
_computing_cell_refinement 'Bruker SMART'
_computing_data_collection 'Bruker SMART'
_computing_data_reduction 'Bruker SAINT'
_computing_molecular_graphics 'Bruker SHELXTL'
_computing_publication_material 'Bruker SHELXTL'
_computing_structure_refinement 'SHELXL-2014/7 (Sheldrick, 2014)'
_computing_structure_solution 'SHELXS-97 (Sheldrick, 1990)'
_diffrn_ambient_temperature 173(2)
_diffrn_measured_fraction_theta_full 0.998
_diffrn_measured_fraction_theta_max 0.998
_diffrn_measurement_device_type 'PHOTON 100 CMOS detector'
_diffrn_measurement_method 'omega scan'
_diffrn_radiation_type MoK\a
_diffrn_radiation_wavelength 0.71073
_diffrn_reflns_av_R_equivalents 0.0380
_diffrn_reflns_av_unetI/netI 0.0372
_diffrn_reflns_Laue_measured_fraction_full 0.998
_diffrn_reflns_Laue_measured_fraction_max 0.998
_diffrn_reflns_limit_h_max 16
_diffrn_reflns_limit_h_min -16
_diffrn_reflns_limit_k_max 18
_diffrn_reflns_limit_k_min -18
_diffrn_reflns_limit_l_max 24
_diffrn_reflns_limit_l_min -24
_diffrn_reflns_number 46802
_diffrn_reflns_point_group_measured_fraction_full 0.998
_diffrn_reflns_point_group_measured_fraction_max 0.998
_diffrn_reflns_theta_full 24.996
_diffrn_reflns_theta_max 24.996
_diffrn_reflns_theta_min 2.703
_diffrn_source 'fine-focus sealed tube'
_exptl_absorpt_coefficient_mu 2.694
_exptl_absorpt_correction_T_max 0.7452
_exptl_absorpt_correction_T_min 0.6572
_exptl_absorpt_correction_type multi-scan
_exptl_absorpt_process_details 'SADABS (Bruker, 2014)'
_exptl_crystal_colour yellow
_exptl_crystal_density_diffrn 1.610
_exptl_crystal_description block
_exptl_crystal_F_000 1956
_exptl_crystal_size_max 0.38
_exptl_crystal_size_mid 0.34
_exptl_crystal_size_min 0.31
_refine_diff_density_max 2.377
_refine_diff_density_min -1.440
_refine_diff_density_rms 0.112
_refine_ls_extinction_method none
_refine_ls_goodness_of_fit_ref 1.047
_refine_ls_hydrogen_treatment constr
_refine_ls_matrix_type full
_refine_ls_number_parameters 932
_refine_ls_number_reflns 14388
_refine_ls_number_restraints 3
_refine_ls_restrained_S_all 1.049
_refine_ls_R_factor_all 0.0486
_refine_ls_R_factor_gt 0.0331
_refine_ls_shift/su_max 0.002
_refine_ls_shift/su_mean 0.000
_refine_ls_structure_factor_coef Fsqd
_refine_ls_weighting_details 'w=1/[\s^2^(Fo^2^)+(0.0283P)^2^+12.5946P] where P=(Fo^2^+2Fc^2^)/3'
_refine_ls_weighting_scheme calc
_refine_ls_wR_factor_gt 0.0729
_refine_ls_wR_factor_ref 0.0771
_reflns_Friedel_coverage 0.000
_reflns_number_gt 11684
_reflns_number_total 14388
_reflns_threshold_expression 'I > 2\s(I)'
_cod_data_source_file c9dt02638j2.cif
_cod_data_source_block complex_2
_cod_depositor_comments 'Adding full bibliography for 7700832--7700835.cif.'
_cod_database_code 7700835
_shelx_shelxl_version_number 2014/7
_shelx_space_group_comment
;
The symmetry employed for this shelxl refinement is uniquely defined
by the following loop, which should always be used as a source of
symmetry information in preference to the above space-group names.
They are only intended as comments.
;

loop_
_space_group_symop_operation_xyz
'x, y, z'
'-x, -y, -z'

loop_
_atom_site_label
_atom_site_type_symbol
_atom_site_fract_x
_atom_site_fract_y
_atom_site_fract_z
_atom_site_U_iso_or_equiv
_atom_site_adp_type
_atom_site_occupancy
_atom_site_site_symmetry_order
_atom_site_calc_flag
_atom_site_refinement_flags_posn
_atom_site_refinement_flags_adp
C1 C 0.5687(4) 0.4768(4) 0.1063(3) 0.0298(12) Uani 1 1 d . .
H1 H 0.5449 0.4528 0.0750 0.036 Uiso 1 1 calc R U
C2 C 0.5064(4) 0.5030(4) 0.1616(3) 0.0358(13) Uani 1 1 d . .
H2 H 0.4408 0.4967 0.1684 0.043 Uiso 1 1 calc R U
C3 C 0.5387(4) 0.5383(4) 0.2073(3) 0.0390(14) Uani 1 1 d . .
H3 H 0.4955 0.5578 0.2457 0.047 Uiso 1 1 calc R U
C4 C 0.6356(4) 0.5450(4) 0.1963(3) 0.0285(11) Uani 1 1 d . .
H4 H 0.6608 0.5681 0.2275 0.034 Uiso 1 1 calc R U
C5 C 0.6954(3) 0.5174(3) 0.1391(2) 0.0167(9) Uani 1 1 d . .
C6 C 0.8048(3) 0.5201(3) 0.1255(2) 0.0141(9) Uani 1 1 d . .
C7 C 0.7985(3) 0.6169(3) 0.1368(2) 0.0156(9) Uani 1 1 d . .
C8 C 0.7292(4) 0.6994(3) 0.1061(2) 0.0221(10) Uani 1 1 d . .
H8 H 0.6846 0.6986 0.0750 0.027 Uiso 1 1 calc R U
C9 C 0.7257(4) 0.7831(3) 0.1212(2) 0.0285(12) Uani 1 1 d . .
H9 H 0.6783 0.8409 0.1006 0.034 Uiso 1 1 calc R U
C10 C 0.7908(4) 0.7826(3) 0.1661(2) 0.0274(11) Uani 1 1 d . .
H10 H 0.7886 0.8396 0.1776 0.033 Uiso 1 1 calc R U
C11 C 0.8594(4) 0.6972(3) 0.1940(2) 0.0255(11) Uani 1 1 d . .
H11 H 0.9057 0.6965 0.2245 0.031 Uiso 1 1 calc R U
C12 C 0.5992(4) 0.6320(3) -0.0390(2) 0.0254(11) Uani 1 1 d . .
H12 H 0.5601 0.6254 0.0006 0.030 Uiso 1 1 calc R U
C13 C 0.5545(4) 0.7087(3) -0.0839(2) 0.0283(11) Uani 1 1 d . .
H13 H 0.4850 0.7536 -0.0758 0.034 Uiso 1 1 calc R U
C14 C 0.6117(4) 0.7193(3) -0.1406(2) 0.0250(11) Uani 1 1 d . .
H14 H 0.5824 0.7721 -0.1720 0.030 Uiso 1 1 calc R U
C15 C 0.7121(4) 0.6528(3) -0.1519(2) 0.0221(10) Uani 1 1 d . .
H15 H 0.7530 0.6591 -0.1908 0.026 Uiso 1 1 calc R U
C16 C 0.7520(3) 0.5765(3) -0.1050(2) 0.0146(9) Uani 1 1 d . .
C17 C 0.8615(3) 0.4961(3) -0.1155(2) 0.0144(9) Uani 1 1 d . .
C18 C 0.9141(4) 0.4346(3) -0.2851(2) 0.0191(10) Uani 1 1 d . .
H18 H 0.9579 0.4429 -0.3221 0.023 Uiso 1 1 calc R U
C19 C 0.8494(4) 0.3893(3) -0.2901(2) 0.0259(11) Uani 1 1 d . .
H19 H 0.8463 0.3688 -0.3302 0.031 Uiso 1 1 calc R U
C20 C 0.7889(4) 0.3745(4) -0.2354(2) 0.0299(12) Uani 1 1 d . .
H20 H 0.7443 0.3427 -0.2375 0.036 Uiso 1 1 calc R U
C21 C 0.7935(4) 0.4059(3) -0.1780(2) 0.0244(11) Uani 1 1 d . .
H21 H 0.7534 0.3951 -0.1399 0.029 Uiso 1 1 calc R U
C22 C 0.8579(3) 0.4538(3) -0.1770(2) 0.0134(9) Uani 1 1 d . .
C23 C 0.9018(4) 0.1970(3) 0.1526(2) 0.0197(10) Uani 1 1 d . .
C24 C 0.8821(4) 0.1240(3) 0.1891(2) 0.0289(12) Uani 1 1 d . .
H24 H 0.8407 0.0975 0.1729 0.035 Uiso 1 1 calc R U
C25 C 0.9234(5) 0.0904(4) 0.2493(3) 0.0384(14) Uani 1 1 d . .
H25 H 0.9115 0.0398 0.2750 0.046 Uiso 1 1 calc R U
C26 C 0.9830(4) 0.1313(3) 0.2722(2) 0.0283(12) Uani 1 1 d . .
H26 H 1.0125 0.1090 0.3136 0.034 Uiso 1 1 calc R U
C27 C 0.9983(4) 0.2048(3) 0.2339(2) 0.0209(10) Uani 1 1 d . .
C28 C 0.8591(4) 0.2376(3) 0.0858(2) 0.0224(10) Uani 1 1 d . .
H28A H 0.8965 0.1915 0.0543 0.027 Uiso 1 1 calc R U
H28B H 0.7832 0.2498 0.0878 0.027 Uiso 1 1 calc R U
C29 C 1.0555(4) 0.2577(3) 0.2568(2) 0.0218(10) Uani 1 1 d . .
H29A H 1.0222 0.2797 0.2992 0.026 Uiso 1 1 calc R U
H29B H 1.1296 0.2142 0.2636 0.026 Uiso 1 1 calc R U
C30 C 0.0138(4) 0.1344(4) 0.5600(3) 0.0346(13) Uani 1 1 d . .
H30 H -0.0164 0.1348 0.5212 0.041 Uiso 1 1 calc R U
C31 C -0.0519(4) 0.1647(4) 0.6138(3) 0.0420(15) Uani 1 1 d . .
H31 H -0.1262 0.1879 0.6117 0.050 Uiso 1 1 calc R U
C32 C -0.0087(4) 0.1611(4) 0.6710(3) 0.0363(13) Uani 1 1 d . .
H32 H -0.0524 0.1791 0.7094 0.044 Uiso 1 1 calc R U
C33 C 0.0996(4) 0.1308(3) 0.6713(2) 0.0250(11) Uani 1 1 d . .
H33 H 0.1314 0.1289 0.7098 0.030 Uiso 1 1 calc R U
C34 C 0.1606(4) 0.1034(3) 0.6154(2) 0.0201(10) Uani 1 1 d . .
C35 C 0.2816(3) 0.0679(3) 0.6132(2) 0.0166(9) Uani 1 1 d . .
C36 C 0.3118(3) 0.1407(3) 0.6373(2) 0.0159(9) Uani 1 1 d . .
C37 C 0.2743(4) 0.2335(3) 0.6107(2) 0.0230(10) Uani 1 1 d . .
H37 H 0.2288 0.2545 0.5757 0.028 Uiso 1 1 calc R U
C38 C 0.3035(4) 0.2950(3) 0.6355(3) 0.0318(12) Uani 1 1 d . .
H38 H 0.2779 0.3593 0.6183 0.038 Uiso 1 1 calc R U
C39 C 0.3702(4) 0.2624(3) 0.6854(3) 0.0324(12) Uani 1 1 d . .
H39 H 0.3920 0.3037 0.7030 0.039 Uiso 1 1 calc R U
C40 C 0.4053(4) 0.1690(3) 0.7098(2) 0.0254(11) Uani 1 1 d . .
H40 H 0.4518 0.1465 0.7443 0.030 Uiso 1 1 calc R U
C41 C 0.1442(4) 0.2540(3) 0.4405(2) 0.0261(11) Uani 1 1 d . .
H41 H 0.0947 0.2595 0.4768 0.031 Uiso 1 1 calc R U
C42 C 0.1398(4) 0.3334(3) 0.4007(2) 0.0300(12) Uani 1 1 d . .
H42 H 0.0872 0.3928 0.4093 0.036 Uiso 1 1 calc R U
C43 C 0.2109(4) 0.3268(3) 0.3489(2) 0.0264(11) Uani 1 1 d . .
H43 H 0.2085 0.3815 0.3211 0.032 Uiso 1 1 calc R U
C44 C 0.2872(4) 0.2390(3) 0.3372(2) 0.0235(11) Uani 1 1 d . .
H44 H 0.3381 0.2325 0.3016 0.028 Uiso 1 1 calc R U
C45 C 0.2872(3) 0.1613(3) 0.3787(2) 0.0167(9) Uani 1 1 d . .
C46 C 0.3686(3) 0.0619(3) 0.3696(2) 0.0140(9) Uani 1 1 d . .
C47 C 0.3549(3) 0.0404(3) 0.3018(2) 0.0161(9) Uani 1 1 d . .
C48 C 0.2694(4) 0.0220(3) 0.2902(2) 0.0222(10) Uani 1 1 d . .
H48 H 0.2194 0.0191 0.3247 0.027 Uiso 1 1 calc R U
C49 C 0.2575(4) 0.0082(4) 0.2283(2) 0.0300(12) Uani 1 1 d . .
H49 H 0.1995 -0.0046 0.2195 0.036 Uiso 1 1 calc R U
C50 C 0.3319(4) 0.0134(4) 0.1789(2) 0.0297(12) Uani 1 1 d . .
H50 H 0.3249 0.0048 0.1357 0.036 Uiso 1 1 calc R U
C51 C 0.4148(4) 0.0308(4) 0.1929(2) 0.0289(12) Uani 1 1 d . .
H51 H 0.4655 0.0339 0.1589 0.035 Uiso 1 1 calc R U
C52 C 0.2458(4) -0.2122(3) 0.6108(2) 0.0219(10) Uani 1 1 d . .
C53 C 0.1965(4) -0.2721(4) 0.6351(2) 0.0291(12) Uani 1 1 d . .
H53 H 0.1462 -0.2782 0.6108 0.035 Uiso 1 1 calc R U
C54 C 0.2221(4) -0.3235(4) 0.6960(3) 0.0329(13) Uani 1 1 d . .
H54 H 0.1910 -0.3666 0.7130 0.039 Uiso 1 1 calc R U
C55 C 0.2919(4) -0.3117(3) 0.7312(2) 0.0273(11) Uani 1 1 d . .
H55 H 0.3066 -0.3437 0.7738 0.033 Uiso 1 1 calc R U
C56 C 0.3412(4) -0.2521(3) 0.7038(2) 0.0223(10) Uani 1 1 d . .
C57 C 0.2197(4) -0.1506(3) 0.5465(2) 0.0251(11) Uani 1 1 d . .
H57A H 0.2356 -0.1907 0.5110 0.030 Uiso 1 1 calc R U
H57B H 0.1433 -0.1104 0.5476 0.030 Uiso 1 1 calc R U
C58 C 0.4208(4) -0.2378(3) 0.7393(2) 0.0242(11) Uani 1 1 d . .
H58A H 0.3872 -0.2127 0.7809 0.029 Uiso 1 1 calc R U
H58B H 0.4797 -0.2991 0.7498 0.029 Uiso 1 1 calc R U
C59 C 0.9770(8) 0.2127(7) 0.9251(4) 0.100(2) Uani 1 1 d D .
H59A H 1.0432 0.1844 0.9473 0.150 Uiso 1 1 calc R U
H59B H 0.9198 0.2061 0.9549 0.150 Uiso 1 1 calc R U
H59C H 0.9607 0.2794 0.9116 0.150 Uiso 1 1 calc R U
C60 C 0.9879(8) 0.1657(7) 0.8682(4) 0.100(2) Uani 1 1 d D .
Cl1 Cl 0.67676(10) 0.36528(9) -0.02018(6) 0.0280(3) Uani 1 1 d . .
Cl2 Cl 0.90444(9) 0.47636(8) 0.31903(5) 0.0232(2) Uani 1 1 d . .
Cl3 Cl 0.10313(9) 0.02428(9) 0.43178(6) 0.0272(3) Uani 1 1 d . .
Cl4 Cl 0.34979(10) -0.03835(9) 0.81573(6) 0.0292(3) Uani 1 1 d . .
Dy1 Dy 1.00883(2) 0.35019(2) 0.10069(2) 0.01488(6) Uani 1 1 d . .
Dy2 Dy 0.43120(2) -0.12841(2) 0.58621(2) 0.01643(6) Uani 1 1 d . .
Fe1 Fe 0.77960(5) 0.43548(4) 0.01298(3) 0.01426(13) Uani 1 1 d . .
Fe2 Fe 0.97612(5) 0.47144(4) 0.21379(3) 0.01253(13) Uani 1 1 d . .
Fe3 Fe 0.23683(5) 0.03288(4) 0.48510(3) 0.01544(14) Uani 1 1 d . .
Fe4 Fe 0.43211(5) -0.04470(4) 0.71306(3) 0.01586(14) Uani 1 1 d . .
N1 N 0.6630(3) 0.4839(3) 0.09435(18) 0.0197(8) Uani 1 1 d . .
N2 N 0.8638(3) 0.6148(2) 0.18012(17) 0.0163(8) Uani 1 1 d . .
N3 N 0.6969(3) 0.5661(3) -0.04947(17) 0.0177(8) Uani 1 1 d . .
N4 N 0.9176(3) 0.4675(2) -0.22936(16) 0.0145(8) Uani 1 1 d . .
N5 N 0.9601(3) 0.2354(2) 0.17421(17) 0.0174(8) Uani 1 1 d . .
N6 N 1.1869(3) 0.1863(3) 0.05757(19) 0.0275(10) Uani 1 1 d . .
N7 N 0.1200(3) 0.1038(3) 0.56003(19) 0.0218(9) Uani 1 1 d . .
N8 N 0.3756(3) 0.1086(3) 0.68633(18) 0.0196(8) Uani 1 1 d . .
N9 N 0.2173(3) 0.1678(2) 0.42941(17) 0.0171(8) Uani 1 1 d . .
N10 N 0.4277(3) 0.0438(3) 0.25403(17) 0.0191(8) Uani 1 1 d . .
N11 N 0.3192(3) -0.2055(2) 0.64419(17) 0.0174(8) Uani 1 1 d . .
N12 N 0.5528(4) -0.3102(3) 0.5373(2) 0.0398(12) Uani 1 1 d . .
N13 N 0.9998(8) 0.1358(7) 0.8216(3) 0.118(3) Uani 1 1 d D .
O1 O 0.8439(2) 0.5006(2) 0.06108(13) 0.0138(6) Uani 1 1 d . .
O2 O 0.8720(2) 0.45118(19) 0.16917(13) 0.0127(6) Uani 1 1 d . .
O3 O 0.8787(2) 0.42739(19) -0.06214(13) 0.0139(6) Uani 1 1 d . .
O4 O 0.9411(2) 0.52992(19) -0.12584(13) 0.0118(6) Uani 1 1 d . .
O5 O 0.8725(2) 0.3223(2) 0.06386(14) 0.0160(6) Uani 1 1 d . .
O6 O 1.0543(2) 0.33543(19) 0.21252(14) 0.0151(6) Uani 1 1 d . .
O7 O 1.0940(3) 0.1971(2) 0.04991(18) 0.0329(8) Uani 1 1 d . .
O8 O 1.1973(3) 0.2414(3) 0.09163(18) 0.0375(9) Uani 1 1 d . .
O9 O 1.2637(3) 0.1255(3) 0.03269(19) 0.0454(10) Uani 1 1 d . .
O10 O 1.0583(2) 0.3885(2) -0.00828(14) 0.0170(6) Uani 1 1 d . .
H10B H 1.0799 0.3421 -0.0303 0.020 Uiso 1 1 d R U
H10A H 1.1036 0.4127 -0.0116 0.020 Uiso 1 1 d R U
O11 O 0.3257(2) 0.04840(19) 0.55008(14) 0.0146(6) Uani 1 1 d . .
O12 O 0.3183(2) -0.01570(19) 0.65581(13) 0.0147(6) Uani 1 1 d . .
O13 O 0.3503(2) -0.00168(19) 0.41748(14) 0.0146(6) Uani 1 1 d . .
O14 O 0.4708(2) 0.0589(2) 0.36957(14) 0.0148(6) Uani 1 1 d . .
O15 O 0.2775(2) -0.0930(2) 0.53299(14) 0.0169(6) Uani 1 1 d . .
O16 O 0.4617(2) -0.1753(2) 0.70216(14) 0.0176(7) Uani 1 1 d . .
O17 O 0.4580(3) -0.2663(2) 0.52638(18) 0.0334(8) Uani 1 1 d . .
O18 O 0.5877(4) -0.2794(3) 0.5777(2) 0.0648(15) Uani 1 1 d . .
O19 O 0.6088(4) -0.3785(3) 0.5093(3) 0.0743(16) Uani 1 1 d . .
O20 O 0.5164(2) -0.1057(2) 0.48416(14) 0.0171(7) Uani 1 1 d . .
H20B H 0.5232 -0.1460 0.4591 0.021 Uiso 1 1 d R U
H20A H 0.5756 -0.1034 0.4875 0.021 Uiso 1 1 d R U
O21 O 0.3631(5) 0.7905(6) 0.3835(4) 0.130(3) Uani 1 1 d . .
H21A H 0.3534 0.8477 0.3826 0.156 Uiso 1 1 d R U
H21B H 0.3892 0.7617 0.4194 0.156 Uiso 1 1 d R U

loop_
_atom_site_aniso_label
_atom_site_aniso_U_11
_atom_site_aniso_U_22
_atom_site_aniso_U_33
_atom_site_aniso_U_23
_atom_site_aniso_U_13
_atom_site_aniso_U_12
C1 0.013(2) 0.045(3) 0.032(3) 0.000(2) -0.003(2) -0.013(2)
C2 0.016(3) 0.055(4) 0.040(3) -0.009(3) 0.007(2) -0.019(3)
C3 0.025(3) 0.051(4) 0.039(3) -0.016(3) 0.019(2) -0.015(3)
C4 0.024(3) 0.032(3) 0.032(3) -0.011(2) 0.004(2) -0.012(2)
C5 0.012(2) 0.016(2) 0.019(2) 0.0021(18) 0.0017(18) -0.0049(18)
C6 0.017(2) 0.015(2) 0.012(2) -0.0012(17) 0.0006(17) -0.0088(19)
C7 0.014(2) 0.016(2) 0.013(2) -0.0011(18) 0.0072(18) -0.0052(19)
C8 0.017(2) 0.025(3) 0.021(2) -0.002(2) -0.0014(19) -0.005(2)
C9 0.026(3) 0.016(2) 0.032(3) 0.002(2) 0.001(2) 0.000(2)
C10 0.031(3) 0.016(2) 0.034(3) -0.005(2) 0.002(2) -0.008(2)
C11 0.026(3) 0.022(2) 0.032(3) -0.009(2) -0.003(2) -0.009(2)
C12 0.016(2) 0.035(3) 0.021(3) -0.005(2) -0.001(2) -0.005(2)
C13 0.017(3) 0.027(3) 0.034(3) -0.006(2) -0.006(2) 0.000(2)
C14 0.023(3) 0.019(2) 0.030(3) 0.002(2) -0.009(2) -0.004(2)
C15 0.020(2) 0.022(2) 0.022(3) 0.003(2) -0.004(2) -0.007(2)
C16 0.013(2) 0.017(2) 0.017(2) -0.0062(18) -0.0022(18) -0.0078(19)
C17 0.014(2) 0.012(2) 0.016(2) 0.0006(18) -0.0015(18) -0.0056(18)
C18 0.023(2) 0.019(2) 0.013(2) -0.0036(18) -0.0008(19) -0.006(2)
C19 0.034(3) 0.030(3) 0.019(2) -0.010(2) -0.006(2) -0.015(2)
C20 0.032(3) 0.039(3) 0.032(3) -0.011(2) 0.000(2) -0.026(3)
C21 0.027(3) 0.034(3) 0.019(2) -0.006(2) 0.002(2) -0.018(2)
C22 0.014(2) 0.012(2) 0.014(2) -0.0004(17) -0.0053(17) -0.0041(18)
C23 0.022(2) 0.016(2) 0.022(2) -0.0025(19) 0.000(2) -0.009(2)
C24 0.041(3) 0.023(3) 0.031(3) 0.002(2) -0.002(2) -0.022(2)
C25 0.066(4) 0.024(3) 0.035(3) 0.015(2) -0.016(3) -0.030(3)
C26 0.042(3) 0.024(3) 0.019(2) 0.011(2) -0.009(2) -0.016(2)
C27 0.022(2) 0.018(2) 0.021(2) 0.0034(19) -0.002(2) -0.007(2)
C28 0.036(3) 0.023(2) 0.018(2) 0.002(2) -0.005(2) -0.022(2)
C29 0.029(3) 0.018(2) 0.020(2) 0.0055(19) -0.010(2) -0.011(2)
C30 0.015(3) 0.042(3) 0.043(3) -0.013(3) -0.002(2) -0.005(2)
C31 0.016(3) 0.046(3) 0.064(4) -0.022(3) 0.006(3) -0.009(3)
C32 0.029(3) 0.031(3) 0.049(4) -0.017(3) 0.021(3) -0.013(2)
C33 0.022(3) 0.022(2) 0.030(3) -0.009(2) 0.005(2) -0.008(2)
C34 0.019(2) 0.010(2) 0.030(3) -0.0018(19) 0.002(2) -0.0053(19)
C35 0.019(2) 0.013(2) 0.015(2) 0.0011(18) -0.0010(18) -0.0047(19)
C36 0.015(2) 0.014(2) 0.016(2) -0.0048(18) 0.0073(18) -0.0045(18)
C37 0.026(3) 0.016(2) 0.026(3) -0.002(2) -0.001(2) -0.007(2)
C38 0.040(3) 0.015(2) 0.037(3) -0.003(2) 0.004(3) -0.009(2)
C39 0.036(3) 0.022(3) 0.046(3) -0.013(2) 0.000(3) -0.016(2)
C40 0.028(3) 0.026(3) 0.025(3) -0.008(2) -0.001(2) -0.011(2)
C41 0.022(3) 0.024(3) 0.025(3) -0.006(2) -0.001(2) -0.001(2)
C42 0.032(3) 0.017(2) 0.029(3) -0.005(2) -0.010(2) 0.004(2)
C43 0.029(3) 0.016(2) 0.026(3) 0.002(2) -0.005(2) -0.002(2)
C44 0.031(3) 0.023(2) 0.018(2) -0.001(2) -0.004(2) -0.012(2)
C45 0.020(2) 0.017(2) 0.015(2) -0.0017(18) -0.0084(19) -0.0076(19)
C46 0.015(2) 0.014(2) 0.013(2) -0.0009(17) -0.0007(17) -0.0076(18)
C47 0.018(2) 0.012(2) 0.015(2) 0.0001(18) -0.0047(18) -0.0017(18)
C48 0.021(2) 0.023(2) 0.024(3) -0.005(2) 0.000(2) -0.010(2)
C49 0.030(3) 0.034(3) 0.028(3) -0.006(2) -0.011(2) -0.010(2)
C50 0.042(3) 0.034(3) 0.016(2) -0.007(2) -0.008(2) -0.015(3)
C51 0.037(3) 0.034(3) 0.016(2) -0.004(2) -0.001(2) -0.013(2)
C52 0.026(3) 0.024(2) 0.021(2) -0.005(2) 0.003(2) -0.016(2)
C53 0.034(3) 0.037(3) 0.029(3) -0.007(2) 0.004(2) -0.028(3)
C54 0.041(3) 0.035(3) 0.032(3) 0.003(2) 0.005(2) -0.029(3)
C55 0.036(3) 0.027(3) 0.025(3) 0.004(2) 0.002(2) -0.022(2)
C56 0.028(3) 0.017(2) 0.022(3) 0.000(2) 0.002(2) -0.011(2)
C57 0.030(3) 0.034(3) 0.022(3) 0.003(2) -0.005(2) -0.024(2)
C58 0.031(3) 0.020(2) 0.023(3) 0.009(2) -0.006(2) -0.014(2)
C59 0.103(5) 0.122(6) 0.051(4) -0.010(4) 0.008(4) -0.024(5)
C60 0.103(5) 0.122(6) 0.051(4) -0.010(4) 0.008(4) -0.024(5)
Cl1 0.0286(7) 0.0432(7) 0.0243(6) -0.0018(5) -0.0046(5) -0.0264(6)
Cl2 0.0293(6) 0.0305(6) 0.0134(5) -0.0048(5) 0.0040(5) -0.0159(5)
Cl3 0.0195(6) 0.0407(7) 0.0248(6) 0.0015(5) -0.0063(5) -0.0159(5)
Cl4 0.0365(7) 0.0333(7) 0.0176(6) -0.0037(5) 0.0072(5) -0.0156(6)
Dy1 0.01686(11) 0.01505(11) 0.01400(11) -0.00086(8) -0.00082(8) -0.00794(9)
Dy2 0.01843(12) 0.01564(11) 0.01659(11) -0.00039(8) -0.00029(8) -0.00887(9)
Fe1 0.0132(3) 0.0205(3) 0.0119(3) 0.0006(3) -0.0017(2) -0.0102(3)
Fe2 0.0153(3) 0.0136(3) 0.0097(3) -0.0012(2) -0.0001(2) -0.0070(3)
Fe3 0.0120(3) 0.0177(3) 0.0157(3) -0.0004(3) -0.0009(3) -0.0055(3)
Fe4 0.0201(3) 0.0164(3) 0.0117(3) -0.0008(3) 0.0009(3) -0.0087(3)
N1 0.0138(19) 0.028(2) 0.0168(19) 0.0040(17) -0.0038(16) -0.0088(17)
N2 0.021(2) 0.0118(18) 0.0176(19) -0.0024(15) -0.0010(16) -0.0072(16)
N3 0.0144(19) 0.021(2) 0.0156(19) -0.0040(16) -0.0030(15) -0.0044(16)
N4 0.019(2) 0.0134(18) 0.0114(18) -0.0002(14) -0.0033(15) -0.0065(16)
N5 0.023(2) 0.0161(19) 0.0153(19) 0.0000(15) -0.0013(16) -0.0101(17)
N6 0.034(3) 0.020(2) 0.018(2) 0.0018(18) -0.0039(19) -0.001(2)
N7 0.0104(19) 0.026(2) 0.026(2) -0.0060(17) 0.0021(16) -0.0050(17)
N8 0.024(2) 0.0166(19) 0.018(2) -0.0059(16) 0.0052(17) -0.0081(17)
N9 0.017(2) 0.0166(19) 0.0148(19) -0.0016(15) -0.0020(16) -0.0038(16)
N10 0.023(2) 0.0165(19) 0.0154(19) -0.0028(16) -0.0014(16) -0.0046(17)
N11 0.019(2) 0.0173(19) 0.018(2) -0.0036(16) 0.0055(16) -0.0111(16)
N12 0.051(3) 0.017(2) 0.042(3) -0.011(2) -0.009(2) 0.001(2)
N13 0.174(9) 0.144(8) 0.057(5) -0.049(5) 0.012(5) -0.076(7)
O1 0.0125(15) 0.0190(15) 0.0117(15) -0.0012(12) -0.0011(12) -0.0082(13)
O2 0.0128(15) 0.0119(14) 0.0127(15) 0.0014(12) -0.0019(12) -0.0048(12)
O3 0.0151(15) 0.0143(15) 0.0129(15) 0.0012(12) -0.0028(12) -0.0069(13)
O4 0.0122(15) 0.0144(14) 0.0116(14) -0.0006(12) -0.0008(12) -0.0084(12)
O5 0.0220(17) 0.0168(15) 0.0154(15) 0.0024(12) -0.0045(13) -0.0144(14)
O6 0.0200(16) 0.0117(14) 0.0142(15) 0.0010(12) -0.0009(13) -0.0078(13)
O7 0.033(2) 0.0253(19) 0.044(2) -0.0156(17) 0.0056(17) -0.0141(17)
O8 0.025(2) 0.039(2) 0.043(2) -0.0202(18) -0.0134(17) 0.0017(17)
O9 0.035(2) 0.038(2) 0.042(2) -0.0180(19) 0.0050(18) 0.0111(19)
O10 0.0175(16) 0.0214(16) 0.0150(15) -0.0024(13) 0.0007(13) -0.0110(14)
O11 0.0138(15) 0.0155(15) 0.0132(15) -0.0010(12) 0.0004(12) -0.0051(13)
O12 0.0170(16) 0.0140(15) 0.0119(15) 0.0019(12) -0.0005(12) -0.0061(13)
O13 0.0150(15) 0.0141(15) 0.0142(15) -0.0006(12) 0.0019(12) -0.0063(13)
O14 0.0139(15) 0.0152(15) 0.0158(15) -0.0009(12) 0.0000(12) -0.0067(13)
O15 0.0158(16) 0.0204(16) 0.0179(16) -0.0002(13) 0.0005(13) -0.0118(13)
O16 0.0192(16) 0.0145(15) 0.0186(16) 0.0031(13) -0.0012(13) -0.0080(13)
O17 0.036(2) 0.0287(19) 0.042(2) -0.0133(17) 0.0044(18) -0.0172(18)
O18 0.070(3) 0.031(2) 0.074(3) -0.026(2) -0.050(3) 0.019(2)
O19 0.070(3) 0.040(3) 0.094(4) -0.044(3) -0.026(3) 0.016(2)
O20 0.0153(16) 0.0181(16) 0.0190(16) -0.0051(13) 0.0014(13) -0.0072(13)
O21 0.096(5) 0.142(7) 0.132(6) 0.019(5) 0.007(5) -0.041(5)

loop_
_atom_type_symbol
_atom_type_description
_atom_type_scat_dispersion_real
_atom_type_scat_dispersion_imag
_atom_type_scat_source
C C 0.0033 0.0016 'International Tables Vol C Tables 4.2.6.8 and 6.1.1.4'
H H 0.0000 0.0000 'International Tables Vol C Tables 4.2.6.8 and 6.1.1.4'
Cl Cl 0.1484 0.1585 'International Tables Vol C Tables 4.2.6.8 and 6.1.1.4'
Dy Dy -0.1892 4.4098 'International Tables Vol C Tables 4.2.6.8 and 6.1.1.4'
Fe Fe 0.3463 0.8444 'International Tables Vol C Tables 4.2.6.8 and 6.1.1.4'
N N 0.0061 0.0033 'International Tables Vol C Tables 4.2.6.8 and 6.1.1.4'
O O 0.0106 0.0060 'International Tables Vol C Tables 4.2.6.8 and 6.1.1.4'

loop_
_geom_angle_atom_site_label_1
_geom_angle_atom_site_label_2
_geom_angle_atom_site_label_3
_geom_angle
_geom_angle_site_symmetry_1
_geom_angle_site_symmetry_3
N1 C1 C2 122.4(5) . .
N1 C1 H1 118.8 . .
C2 C1 H1 118.8 . .
C1 C2 C3 119.9(5) . .
C1 C2 H2 120.0 . .
C3 C2 H2 120.0 . .
C2 C3 C4 118.4(5) . .
C2 C3 H3 120.8 . .
C4 C3 H3 120.8 . .
C3 C4 C5 119.0(5) . .
C3 C4 H4 120.5 . .
C5 C4 H4 120.5 . .
N1 C5 C4 122.3(4) . .
N1 C5 C6 116.4(4) . .
C4 C5 C6 121.2(4) . .
O2 C6 O1 109.1(3) . .
O2 C6 C5 107.6(3) . .
O1 C6 C5 110.6(3) . .
O2 C6 C7 109.3(3) . .
O1 C6 C7 110.7(3) . .
C5 C6 C7 109.5(3) . .
N2 C7 C8 122.5(4) . .
N2 C7 C6 114.9(4) . .
C8 C7 C6 122.5(4) . .
C7 C8 C9 118.7(4) . .
C7 C8 H8 120.7 . .
C9 C8 H8 120.7 . .
C10 C9 C8 119.7(4) . .
C10 C9 H9 120.1 . .
C8 C9 H9 120.1 . .
C9 C10 C11 118.3(4) . .
C9 C10 H10 120.9 . .
C11 C10 H10 120.9 . .
N2 C11 C10 122.9(4) . .
N2 C11 H11 118.6 . .
C10 C11 H11 118.6 . .
N3 C12 C13 122.1(5) . .
N3 C12 H12 118.9 . .
C13 C12 H12 118.9 . .
C14 C13 C12 119.0(5) . .
C14 C13 H13 120.5 . .
C12 C13 H13 120.5 . .
C13 C14 C15 119.6(4) . .
C13 C14 H14 120.2 . .
C15 C14 H14 120.2 . .
C14 C15 C16 118.4(4) . .
C14 C15 H15 120.8 . .
C16 C15 H15 120.8 . .
N3 C16 C15 122.2(4) . .
N3 C16 C17 116.2(4) . .
C15 C16 C17 121.6(4) . .
O4 C17 O3 111.8(3) . .
O4 C17 C22 108.8(3) . .
O3 C17 C22 109.0(3) . .
O4 C17 C16 111.1(3) . .
O3 C17 C16 109.0(3) . .
C22 C17 C16 107.0(3) . .
N4 C18 C19 122.2(4) . .
N4 C18 H18 118.9 . .
C19 C18 H18 118.9 . .
C18 C19 C20 118.4(4) . .
C18 C19 H19 120.8 . .
C20 C19 H19 120.8 . .
C21 C20 C19 119.9(4) . .
C21 C20 H20 120.1 . .
C19 C20 H20 120.1 . .
C20 C21 C22 118.7(4) . .
C20 C21 H21 120.7 . .
C22 C21 H21 120.7 . .
N4 C22 C21 121.9(4) . .
N4 C22 C17 116.8(3) . .
C21 C22 C17 121.3(4) . .
N5 C23 C24 121.7(4) . .
N5 C23 C28 116.3(4) . .
C24 C23 C28 122.0(4) . .
C25 C24 C23 119.0(4) . .
C25 C24 H24 120.5 . .
C23 C24 H24 120.5 . .
C24 C25 C26 119.4(4) . .
C24 C25 H25 120.3 . .
C26 C25 H25 120.3 . .
C27 C26 C25 118.7(4) . .
C27 C26 H26 120.6 . .
C25 C26 H26 120.6 . .
N5 C27 C26 121.5(4) . .
N5 C27 C29 116.2(4) . .
C26 C27 C29 122.3(4) . .
O5 C28 C23 111.1(3) . .
O5 C28 H28A 109.4 . .
C23 C28 H28A 109.4 . .
O5 C28 H28B 109.4 . .
C23 C28 H28B 109.4 . .
H28A C28 H28B 108.0 . .
O6 C29 C27 113.2(3) . .
O6 C29 H29A 108.9 . .
C27 C29 H29A 108.9 . .
O6 C29 H29B 108.9 . .
C27 C29 H29B 108.9 . .
H29A C29 H29B 107.7 . .
N7 C30 C31 122.6(5) . .
N7 C30 H30 118.7 . .
C31 C30 H30 118.7 . .
C30 C31 C32 119.2(5) . .
C30 C31 H31 120.4 . .
C32 C31 H31 120.4 . .
C31 C32 C33 118.5(5) . .
C31 C32 H32 120.7 . .
C33 C32 H32 120.7 . .
C34 C33 C32 119.2(5) . .
C34 C33 H33 120.4 . .
C32 C33 H33 120.4 . .
N7 C34 C33 122.9(4) . .
N7 C34 C35 115.7(4) . .
C33 C34 C35 121.4(4) . .
O11 C35 O12 108.8(3) . .
O11 C35 C36 111.6(3) . .
O12 C35 C36 109.1(3) . .
O11 C35 C34 110.7(3) . .
O12 C35 C34 107.2(3) . .
C36 C35 C34 109.3(4) . .
N8 C36 C37 122.3(4) . .
N8 C36 C35 115.3(4) . .
C37 C36 C35 122.4(4) . .
C38 C37 C36 119.1(5) . .
C38 C37 H37 120.5 . .
C36 C37 H37 120.5 . .
C39 C38 C37 119.2(5) . .
C39 C38 H38 120.4 . .
C37 C38 H38 120.4 . .
C38 C39 C40 119.1(5) . .
C38 C39 H39 120.5 . .
C40 C39 H39 120.5 . .
N8 C40 C39 122.1(5) . .
N8 C40 H40 119.0 . .
C39 C40 H40 119.0 . .
N9 C41 C42 121.9(5) . .
N9 C41 H41 119.1 . .
C42 C41 H41 119.1 . .
C43 C42 C41 119.9(5) . .
C43 C42 H42 120.1 . .
C41 C42 H42 120.1 . .
C42 C43 C44 119.0(5) . .
C42 C43 H43 120.5 . .
C44 C43 H43 120.5 . .
C45 C44 C43 118.5(5) . .
C45 C44 H44 120.8 . .
C43 C44 H44 120.8 . .
N9 C45 C44 122.4(4) . .
N9 C45 C46 115.7(4) . .
C44 C45 C46 121.9(4) . .
O13 C46 O14 112.2(3) . .
O13 C46 C45 109.7(3) . .
O14 C46 C45 109.7(3) . .
O13 C46 C47 109.8(3) . .
O14 C46 C47 108.0(3) . .
C45 C46 C47 107.3(3) . .
N10 C47 C48 121.5(4) . .
N10 C47 C46 116.8(4) . .
C48 C47 C46 121.6(4) . .
C49 C48 C47 119.6(5) . .
C49 C48 H48 120.2 . .
C47 C48 H48 120.2 . .
C48 C49 C50 118.7(5) . .
C48 C49 H49 120.7 . .
C50 C49 H49 120.7 . .
C51 C50 C49 119.4(4) . .
C51 C50 H50 120.3 . .
C49 C50 H50 120.3 . .
N10 C51 C50 122.2(5) . .
N10 C51 H51 118.9 . .
C50 C51 H51 118.9 . .
N11 C52 C53 120.9(4) . .
N11 C52 C57 116.8(4) . .
C53 C52 C57 122.2(4) . .
C52 C53 C54 118.5(5) . .
C52 C53 H53 120.8 . .
C54 C53 H53 120.8 . .
C55 C54 C53 120.0(4) . .
C55 C54 H54 120.0 . .
C53 C54 H54 120.0 . .
C54 C55 C56 119.1(5) . .
C54 C55 H55 120.5 . .
C56 C55 H55 120.5 . .
N11 C56 C55 120.6(4) . .
N11 C56 C58 117.5(4) . .
C55 C56 C58 121.8(4) . .
O15 C57 C52 112.0(4) . .
O15 C57 H57A 109.2 . .
C52 C57 H57A 109.2 . .
O15 C57 H57B 109.2 . .
C52 C57 H57B 109.2 . .
H57A C57 H57B 107.9 . .
O16 C58 C56 112.3(4) . .
O16 C58 H58A 109.1 . .
C56 C58 H58A 109.1 . .
O16 C58 H58B 109.1 . .
C56 C58 H58B 109.1 . .
H58A C58 H58B 107.9 . .
C60 C59 H59A 109.5 . .
C60 C59 H59B 109.5 . .
H59A C59 H59B 109.5 . .
C60 C59 H59C 109.5 . .
H59A C59 H59C 109.5 . .
H59B C59 H59C 109.5 . .
N13 C60 C59 173.2(12) . .
O5 Dy1 O10 88.96(10) . .
O5 Dy1 O2 84.79(10) . .
O10 Dy1 O2 127.04(10) . .
O5 Dy1 O4 144.13(10) . 2_765
O10 Dy1 O4 86.07(9) . 2_765
O2 Dy1 O4 70.42(9) . 2_765
O5 Dy1 O6 128.00(10) . .
O10 Dy1 O6 143.04(10) . .
O2 Dy1 O6 65.43(9) . .
O4 Dy1 O6 64.53(9) 2_765 .
O5 Dy1 N5 66.87(11) . .
O10 Dy1 N5 143.67(11) . .
O2 Dy1 N5 79.26(11) . .
O4 Dy1 N5 129.45(10) 2_765 .
O6 Dy1 N5 66.35(10) . .
O5 Dy1 O8 123.44(11) . .
O10 Dy1 O8 77.88(11) . .
O2 Dy1 O8 145.11(10) . .
O4 Dy1 O8 90.11(11) 2_765 .
O6 Dy1 O8 80.19(11) . .
N5 Dy1 O8 92.82(13) . .
O5 Dy1 O7 73.00(11) . .
O10 Dy1 O7 73.41(11) . .
O2 Dy1 O7 150.06(10) . .
O4 Dy1 O7 138.06(10) 2_765 .
O6 Dy1 O7 113.31(11) . .
N5 Dy1 O7 73.73(12) . .
O8 Dy1 O7 50.47(11) . .
O5 Dy1 O1 64.16(9) . .
O10 Dy1 O1 76.32(9) . .
O2 Dy1 O1 53.80(9) . .
O4 Dy1 O1 80.18(9) 2_765 .
O6 Dy1 O1 116.96(9) . .
N5 Dy1 O1 112.89(11) . .
O8 Dy1 O1 152.95(11) . .
O7 Dy1 O1 127.18(10) . .
O5 Dy1 N6 98.37(11) . .
O10 Dy1 N6 71.83(10) . .
O2 Dy1 N6 161.06(10) . .
O4 Dy1 N6 113.56(11) 2_765 .
O6 Dy1 N6 98.80(10) . .
N5 Dy1 N6 84.81(12) . .
O8 Dy1 N6 25.25(11) . .
O7 Dy1 N6 25.42(11) . .
O1 Dy1 N6 143.91(10) . .
O15 Dy2 O20 88.85(10) . .
O15 Dy2 O12 84.78(10) . .
O20 Dy2 O12 129.50(10) . .
O15 Dy2 O14 143.04(10) . 2_656
O20 Dy2 O14 87.28(10) . 2_656
O12 Dy2 O14 69.89(10) . 2_656
O15 Dy2 O16 128.58(10) . .
O20 Dy2 O16 142.50(10) . .
O12 Dy2 O16 65.55(10) . .
O14 Dy2 O16 64.72(9) 2_656 .
O15 Dy2 N11 67.21(11) . .
O20 Dy2 N11 143.42(11) . .
O12 Dy2 N11 77.43(11) . .
O14 Dy2 N11 128.55(11) 2_656 .
O16 Dy2 N11 65.95(11) . .
O15 Dy2 O18 121.67(12) . .
O20 Dy2 O18 75.56(14) . .
O12 Dy2 O18 146.44(12) . .
O14 Dy2 O18 92.78(12) 2_656 .
O16 Dy2 O18 81.16(13) . .
N11 Dy2 O18 93.38(16) . .
O15 Dy2 O17 71.71(11) . .
O20 Dy2 O17 73.68(11) . .
O12 Dy2 O17 147.31(11) . .
O14 Dy2 O17 140.96(11) 2_656 .
O16 Dy2 O17 112.18(11) . .
N11 Dy2 O17 72.71(12) . .
O18 Dy2 O17 49.97(12) . .
O15 Dy2 O11 64.61(9) . .
O20 Dy2 O11 77.71(9) . .
O12 Dy2 O11 54.45(9) . .
O14 Dy2 O11 78.67(9) 2_656 .
O16 Dy2 O11 117.30(9) . .
N11 Dy2 O11 112.66(11) . .
O18 Dy2 O11 152.28(15) . .
O17 Dy2 O11 127.52(11) . .
O15 Dy2 N12 96.52(12) . .
O20 Dy2 N12 70.46(12) . .
O12 Dy2 N12 160.03(12) . .
O14 Dy2 N12 116.53(12) 2_656 .
O16 Dy2 N12 99.12(12) . .
N11 Dy2 N12 84.69(13) . .
O18 Dy2 N12 25.22(13) . .
O17 Dy2 N12 24.98(12) . .
O11 Dy2 N12 143.36(11) . .
O3 Fe1 O5 95.70(12) . .
O3 Fe1 O1 92.85(11) . .
O5 Fe1 O1 83.63(11) . .
O3 Fe1 N1 164.60(13) . .
O5 Fe1 N1 94.82(13) . .
O1 Fe1 N1 77.18(12) . .
O3 Fe1 N3 77.33(13) . .
O5 Fe1 N3 171.34(13) . .
O1 Fe1 N3 91.52(12) . .
N1 Fe1 N3 91.07(14) . .
O3 Fe1 Cl1 101.09(9) . .
O5 Fe1 Cl1 95.42(9) . .
O1 Fe1 Cl1 166.06(9) . .
N1 Fe1 Cl1 89.07(10) . .
N3 Fe1 Cl1 91.01(10) . .
O2 Fe2 O6 83.47(12) . .
O2 Fe2 O4 87.48(11) . 2_765
O6 Fe2 O4 80.11(11) . 2_765
O2 Fe2 N4 157.47(12) . 2_765
O6 Fe2 N4 109.24(13) . 2_765
O4 Fe2 N4 76.91(12) 2_765 2_765
O2 Fe2 N2 75.71(12) . .
O6 Fe2 N2 156.65(13) . .
O4 Fe2 N2 88.45(12) 2_765 .
N4 Fe2 N2 87.57(13) 2_765 .
O2 Fe2 Cl2 101.64(9) . .
O6 Fe2 Cl2 100.62(9) . .
O4 Fe2 Cl2 170.88(8) 2_765 .
N4 Fe2 Cl2 94.36(10) 2_765 .
N2 Fe2 Cl2 93.89(10) . .
O13 Fe3 O15 96.05(12) . .
O13 Fe3 O11 94.57(12) . .
O15 Fe3 O11 82.97(12) . .
O13 Fe3 N7 164.79(13) . .
O15 Fe3 N7 95.20(14) . .
O11 Fe3 N7 76.68(13) . .
O13 Fe3 N9 77.11(13) . .
O15 Fe3 N9 171.27(13) . .
O11 Fe3 N9 92.09(12) . .
N7 Fe3 N9 90.63(14) . .
O13 Fe3 Cl3 99.62(9) . .
O15 Fe3 Cl3 95.01(9) . .
O11 Fe3 Cl3 165.80(9) . .
N7 Fe3 Cl3 89.55(10) . .
N9 Fe3 Cl3 91.52(10) . .
O12 Fe4 O16 83.68(12) . .
O12 Fe4 O14 86.36(12) . 2_656
O16 Fe4 O14 80.52(12) . 2_656
O12 Fe4 N10 158.19(13) . 2_656
O16 Fe4 N10 107.15(13) . 2_656
O14 Fe4 N10 77.14(13) 2_656 2_656
O12 Fe4 N8 76.02(13) . .
O16 Fe4 N8 156.92(13) . .
O14 Fe4 N8 87.26(13) 2_656 .
N10 Fe4 N8 88.89(14) 2_656 .
O12 Fe4 Cl4 103.76(9) . .
O16 Fe4 Cl4 99.16(9) . .
O14 Fe4 Cl4 169.81(9) 2_656 .
N10 Fe4 Cl4 93.34(11) 2_656 .
N8 Fe4 Cl4 96.27(10) . .
C5 N1 C1 117.9(4) . .
C5 N1 Fe1 114.0(3) . .
C1 N1 Fe1 127.9(3) . .
C7 N2 C11 117.9(4) . .
C7 N2 Fe2 113.7(3) . .
C11 N2 Fe2 128.2(3) . .
C16 N3 C12 118.6(4) . .
C16 N3 Fe1 113.4(3) . .
C12 N3 Fe1 128.0(3) . .
C22 N4 C18 118.9(4) . .
C22 N4 Fe2 115.5(3) . 2_765
C18 N4 Fe2 125.2(3) . 2_765
C23 N5 C27 119.7(4) . .
C23 N5 Dy1 119.1(3) . .
C27 N5 Dy1 121.0(3) . .
O9 N6 O8 121.6(4) . .
O9 N6 O7 121.8(4) . .
O8 N6 O7 116.6(4) . .
O9 N6 Dy1 171.5(3) . .
O8 N6 Dy1 57.2(2) . .
O7 N6 Dy1 60.0(2) . .
C34 N7 C30 117.5(4) . .
C34 N7 Fe3 114.4(3) . .
C30 N7 Fe3 127.3(3) . .
C36 N8 C40 118.3(4) . .
C36 N8 Fe4 113.7(3) . .
C40 N8 Fe4 127.6(3) . .
C45 N9 C41 118.4(4) . .
C45 N9 Fe3 113.7(3) . .
C41 N9 Fe3 127.9(3) . .
C47 N10 C51 118.5(4) . .
C47 N10 Fe4 114.6(3) . 2_656
C51 N10 Fe4 125.9(3) . 2_656
C56 N11 C52 120.6(4) . .
C56 N11 Dy2 120.7(3) . .
C52 N11 Dy2 117.9(3) . .
O19 N12 O17 121.5(5) . .
O19 N12 O18 122.4(5) . .
O17 N12 O18 116.1(4) . .
O19 N12 Dy2 170.3(5) . .
O17 N12 Dy2 59.4(2) . .
O18 N12 Dy2 57.6(2) . .
C6 O1 Fe1 118.8(2) . .
C6 O1 Dy1 93.0(2) . .
Fe1 O1 Dy1 97.23(11) . .
C6 O2 Fe2 122.8(2) . .
C6 O2 Dy1 104.2(2) . .
Fe2 O2 Dy1 91.08(11) . .
C17 O3 Fe1 124.1(3) . .
C17 O4 Fe2 121.4(2) . 2_765
C17 O4 Dy1 143.6(3) . 2_765
Fe2 O4 Dy1 89.04(10) 2_765 2_765
C28 O5 Fe1 129.1(3) . .
C28 O5 Dy1 120.5(2) . .
Fe1 O5 Dy1 109.79(12) . .
C29 O6 Fe2 132.5(3) . .
C29 O6 Dy1 120.2(2) . .
Fe2 O6 Dy1 89.88(10) . .
N6 O7 Dy1 94.6(3) . .
N6 O8 Dy1 97.5(3) . .
Dy1 O10 H10B 112.6 . .
Dy1 O10 H10A 112.7 . .
H10B O10 H10A 110.3 . .
C35 O11 Fe3 119.0(2) . .
C35 O11 Dy2 93.6(2) . .
Fe3 O11 Dy2 97.57(11) . .
C35 O12 Fe4 122.0(3) . .
C35 O12 Dy2 103.1(2) . .
Fe4 O12 Dy2 91.65(11) . .
C46 O13 Fe3 123.8(3) . .
C46 O14 Fe4 121.7(2) . 2_656
C46 O14 Dy2 142.0(2) . 2_656
Fe4 O14 Dy2 89.41(10) 2_656 2_656
C57 O15 Fe3 129.2(3) . .
C57 O15 Dy2 121.1(3) . .
Fe3 O15 Dy2 108.63(12) . .
C58 O16 Fe4 129.3(3) . .
C58 O16 Dy2 120.9(3) . .
Fe4 O16 Dy2 89.49(10) . .
N12 O17 Dy2 95.6(3) . .
N12 O18 Dy2 97.2(3) . .
Dy2 O20 H20B 112.9 . .
Dy2 O20 H20A 112.8 . .
H20B O20 H20A 110.3 . .
H21A O21 H21B 107.9 . .

loop_
_geom_bond_atom_site_label_1
_geom_bond_atom_site_label_2
_geom_bond_distance
_geom_bond_site_symmetry_2
C1 N1 1.352(6) .
C1 C2 1.365(7) .
C1 H1 0.9500 .
C2 C3 1.369(8) .
C2 H2 0.9500 .
C3 C4 1.384(7) .
C3 H3 0.9500 .
C4 C5 1.389(7) .
C4 H4 0.9500 .
C5 N1 1.336(6) .
C5 C6 1.531(6) .
C6 O2 1.396(5) .
C6 O1 1.414(5) .
C6 C7 1.540(6) .
C7 N2 1.339(6) .
C7 C8 1.375(6) .
C8 C9 1.379(7) .
C8 H8 0.9500 .
C9 C10 1.371(7) .
C9 H9 0.9500 .
C10 C11 1.378(7) .
C10 H10 0.9500 .
C11 N2 1.344(6) .
C11 H11 0.9500 .
C12 N3 1.348(6) .
C12 C13 1.376(7) .
C12 H12 0.9500 .
C13 C14 1.372(7) .
C13 H13 0.9500 .
C14 C15 1.380(7) .
C14 H14 0.9500 .
C15 C16 1.388(6) .
C15 H15 0.9500 .
C16 N3 1.336(6) .
C16 C17 1.549(6) .
C17 O4 1.393(5) .
C17 O3 1.395(5) .
C17 C22 1.541(6) .
C18 N4 1.353(5) .
C18 C19 1.376(6) .
C18 H18 0.9500 .
C19 C20 1.383(7) .
C19 H19 0.9500 .
C20 C21 1.377(7) .
C20 H20 0.9500 .
C21 C22 1.388(6) .
C21 H21 0.9500 .
C22 N4 1.336(5) .
C23 N5 1.338(6) .
C23 C24 1.381(6) .
C23 C28 1.519(6) .
C24 C25 1.378(7) .
C24 H24 0.9500 .
C25 C26 1.395(7) .
C25 H25 0.9500 .
C26 C27 1.377(6) .
C26 H26 0.9500 .
C27 N5 1.348(6) .
C27 C29 1.516(6) .
C28 O5 1.419(5) .
C28 H28A 0.9900 .
C28 H28B 0.9900 .
C29 O6 1.410(5) .
C29 H29A 0.9900 .
C29 H29B 0.9900 .
C30 N7 1.354(6) .
C30 C31 1.372(8) .
C30 H30 0.9500 .
C31 C32 1.377(8) .
C31 H31 0.9500 .
C32 C33 1.383(7) .
C32 H32 0.9500 .
C33 C34 1.372(7) .
C33 H33 0.9500 .
C34 N7 1.337(6) .
C34 C35 1.539(6) .
C35 O11 1.405(5) .
C35 O12 1.406(5) .
C35 C36 1.534(6) .
C36 N8 1.331(6) .
C36 C37 1.381(6) .
C37 C38 1.373(7) .
C37 H37 0.9500 .
C38 C39 1.370(7) .
C38 H38 0.9500 .
C39 C40 1.378(7) .
C39 H39 0.9500 .
C40 N8 1.348(6) .
C40 H40 0.9500 .
C41 N9 1.354(6) .
C41 C42 1.372(7) .
C41 H41 0.9500 .
C42 C43 1.361(7) .
C42 H42 0.9500 .
C43 C44 1.392(7) .
C43 H43 0.9500 .
C44 C45 1.385(6) .
C44 H44 0.9500 .
C45 N9 1.334(6) .
C45 C46 1.535(6) .
C46 O13 1.379(5) .
C46 O14 1.402(5) .
C46 C47 1.548(6) .
C47 N10 1.345(6) .
C47 C48 1.385(6) .
C48 C49 1.378(7) .
C48 H48 0.9500 .
C49 C50 1.388(7) .
C49 H49 0.9500 .
C50 C51 1.360(7) .
C50 H50 0.9500 .
C51 N10 1.360(6) .
C51 H51 0.9500 .
C52 N11 1.344(6) .
C52 C53 1.384(6) .
C52 C57 1.515(6) .
C53 C54 1.394(7) .
C53 H53 0.9500 .
C54 C55 1.365(7) .
C54 H54 0.9500 .
C55 C56 1.394(6) .
C55 H55 0.9500 .
C56 N11 1.341(6) .
C56 C58 1.505(6) .
C57 O15 1.418(5) .
C57 H57A 0.9900 .
C57 H57B 0.9900 .
C58 O16 1.416(5) .
C58 H58A 0.9900 .
C58 H58B 0.9900 .
C59 C60 1.450(7) .
C59 H59A 0.9800 .
C59 H59B 0.9800 .
C59 H59C 0.9800 .
C60 N13 1.107(7) .
Cl1 Fe1 2.3418(12) .
Cl2 Fe2 2.2954(12) .
Cl3 Fe3 2.3313(12) .
Cl4 Fe4 2.2981(13) .
Dy1 O5 2.342(3) .
Dy1 O10 2.352(3) .
Dy1 O2 2.399(3) .
Dy1 O4 2.400(3) 2_765
Dy1 O6 2.434(3) .
Dy1 N5 2.443(3) .
Dy1 O8 2.481(3) .
Dy1 O7 2.541(3) .
Dy1 O1 2.638(3) .
Dy1 N6 2.924(4) .
Dy2 O15 2.344(3) .
Dy2 O20 2.359(3) .
Dy2 O12 2.382(3) .
Dy2 O14 2.388(3) 2_656
Dy2 O16 2.446(3) .
Dy2 N11 2.451(3) .
Dy2 O18 2.494(4) .
Dy2 O17 2.536(3) .
Dy2 O11 2.596(3) .
Dy2 N12 2.932(4) .
Fe1 O3 1.942(3) .
Fe1 O5 1.956(3) .
Fe1 O1 2.028(3) .
Fe1 N1 2.194(4) .
Fe1 N3 2.199(4) .
Fe2 O2 1.958(3) .
Fe2 O6 1.966(3) .
Fe2 O4 2.043(3) 2_765
Fe2 N4 2.138(3) 2_765
Fe2 N2 2.217(4) .
Fe3 O13 1.944(3) .
Fe3 O15 1.961(3) .
Fe3 O11 2.036(3) .
Fe3 N7 2.184(4) .
Fe3 N9 2.184(4) .
Fe4 O12 1.954(3) .
Fe4 O16 1.965(3) .
Fe4 O14 2.039(3) 2_656
Fe4 N10 2.146(4) 2_656
Fe4 N8 2.209(4) .
N4 Fe2 2.138(3) 2_765
N6 O9 1.228(5) .
N6 O8 1.258(5) .
N6 O7 1.259(5) .
N10 Fe4 2.146(4) 2_656
N12 O19 1.224(6) .
N12 O17 1.244(6) .
N12 O18 1.259(6) .
O4 Fe2 2.043(3) 2_765
O4 Dy1 2.400(3) 2_765
O10 H10B 0.8499 .
O10 H10A 0.8500 .
O14 Fe4 2.039(3) 2_656
O14 Dy2 2.388(3) 2_656
O20 H20B 0.8499 .
O20 H20A 0.8500 .
O21 H21A 0.8501 .
O21 H21B 0.8500 .

loop_
_geom_hbond_atom_site_label_D
_geom_hbond_atom_site_label_H
_geom_hbond_atom_site_label_A
_geom_hbond_distance_DH
_geom_hbond_distance_HA
_geom_hbond_distance_DA
_geom_hbond_angle_DHA
_geom_hbond_site_symmetry_A
O21 H21B O17 0.85 2.43 3.244(9) 160.0 1_565
O21 H21A O13 0.85 2.56 3.374(9) 160.7 1_565
O20 H20A O11 0.85 1.94 2.682(4) 145.6 2_656
O10 H10A O1 0.85 1.91 2.663(4) 146.6 2_765

loop_
_geom_torsion_atom_site_label_1
_geom_torsion_atom_site_label_2
_geom_torsion_atom_site_label_3
_geom_torsion_atom_site_label_4
_geom_torsion
_geom_torsion_site_symmetry_4
N1 C1 C2 C3 0.3(9) .
C1 C2 C3 C4 -1.1(9) .
C2 C3 C4 C5 1.2(8) .
C3 C4 C5 N1 -0.6(7) .
C3 C4 C5 C6 -177.9(4) .
N1 C5 C6 O2 -108.9(4) .
C4 C5 C6 O2 68.5(5) .
N1 C5 C6 O1 10.1(5) .
C4 C5 C6 O1 -172.4(4) .
N1 C5 C6 C7 132.4(4) .
C4 C5 C6 C7 -50.1(5) .
O2 C6 C7 N2 5.9(5) .
O1 C6 C7 N2 -114.3(4) .
C5 C6 C7 N2 123.5(4) .
O2 C6 C7 C8 -172.5(4) .
O1 C6 C7 C8 67.4(5) .
C5 C6 C7 C8 -54.9(5) .
N2 C7 C8 C9 -1.0(7) .
C6 C7 C8 C9 177.2(4) .
C7 C8 C9 C10 0.1(7) .
C8 C9 C10 C11 1.0(7) .
C9 C10 C11 N2 -1.3(8) .
N3 C12 C13 C14 -1.2(7) .
C12 C13 C14 C15 0.7(7) .
C13 C14 C15 C16 0.2(7) .
C14 C15 C16 N3 -0.6(7) .
C14 C15 C16 C17 176.6(4) .
N3 C16 C17 O4 -123.5(4) .
C15 C16 C17 O4 59.2(5) .
N3 C16 C17 O3 0.2(5) .
C15 C16 C17 O3 -177.2(4) .
N3 C16 C17 C22 117.9(4) .
C15 C16 C17 C22 -59.5(5) .
N4 C18 C19 C20 -2.3(7) .
C18 C19 C20 C21 0.9(8) .
C19 C20 C21 C22 1.2(8) .
C20 C21 C22 N4 -2.0(7) .
C20 C21 C22 C17 176.2(4) .
O4 C17 C22 N4 -8.5(5) .
O3 C17 C22 N4 -130.6(4) .
C16 C17 C22 N4 111.6(4) .
O4 C17 C22 C21 173.1(4) .
O3 C17 C22 C21 51.0(5) .
C16 C17 C22 C21 -66.7(5) .
N5 C23 C24 C25 0.3(8) .
C28 C23 C24 C25 179.8(5) .
C23 C24 C25 C26 0.7(9) .
C24 C25 C26 C27 0.3(9) .
C25 C26 C27 N5 -2.2(8) .
C25 C26 C27 C29 175.7(5) .
N5 C23 C28 O5 -11.6(6) .
C24 C23 C28 O5 168.8(4) .
N5 C27 C29 O6 3.4(6) .
C26 C27 C29 O6 -174.7(4) .
N7 C30 C31 C32 -2.4(9) .
C30 C31 C32 C33 2.8(8) .
C31 C32 C33 C34 -1.4(7) .
C32 C33 C34 N7 -0.7(7) .
C32 C33 C34 C35 -179.2(4) .
N7 C34 C35 O11 4.1(5) .
C33 C34 C35 O11 -177.2(4) .
N7 C34 C35 O12 -114.4(4) .
C33 C34 C35 O12 64.3(5) .
N7 C34 C35 C36 127.5(4) .
C33 C34 C35 C36 -53.8(5) .
O11 C35 C36 N8 -112.2(4) .
O12 C35 C36 N8 8.1(5) .
C34 C35 C36 N8 125.0(4) .
O11 C35 C36 C37 68.8(5) .
O12 C35 C36 C37 -170.9(4) .
C34 C35 C36 C37 -54.0(5) .
N8 C36 C37 C38 0.0(7) .
C35 C36 C37 C38 179.0(4) .
C36 C37 C38 C39 0.8(8) .
C37 C38 C39 C40 -0.6(8) .
C38 C39 C40 N8 -0.4(8) .
N9 C41 C42 C43 -0.7(8) .
C41 C42 C43 C44 0.1(7) .
C42 C43 C44 C45 0.5(7) .
C43 C44 C45 N9 -0.4(7) .
C43 C44 C45 C46 -179.8(4) .
N9 C45 C46 O13 0.5(5) .
C44 C45 C46 O13 180.0(4) .
N9 C45 C46 O14 -123.1(4) .
C44 C45 C46 O14 56.4(5) .
N9 C45 C46 C47 119.8(4) .
C44 C45 C46 C47 -60.8(5) .
O13 C46 C47 N10 -136.5(4) .
O14 C46 C47 N10 -13.9(5) .
C45 C46 C47 N10 104.4(4) .
O13 C46 C47 C48 45.9(5) .
O14 C46 C47 C48 168.6(4) .
C45 C46 C47 C48 -73.2(5) .
N10 C47 C48 C49 -0.9(7) .
C46 C47 C48 C49 176.5(4) .
C47 C48 C49 C50 -0.2(7) .
C48 C49 C50 C51 0.8(8) .
C49 C50 C51 N10 -0.2(8) .
N11 C52 C53 C54 2.0(8) .
C57 C52 C53 C54 -177.4(5) .
C52 C53 C54 C55 2.1(8) .
C53 C54 C55 C56 -3.6(8) .
C54 C55 C56 N11 1.2(8) .
C54 C55 C56 C58 -178.5(5) .
N11 C52 C57 O15 -1.4(6) .
C53 C52 C57 O15 177.9(4) .
N11 C56 C58 O16 -0.4(6) .
C55 C56 C58 O16 179.3(4) .
C4 C5 N1 C1 -0.3(6) .
C6 C5 N1 C1 177.2(4) .
C4 C5 N1 Fe1 -175.2(4) .
C6 C5 N1 Fe1 2.2(5) .
C2 C1 N1 C5 0.4(7) .
C2 C1 N1 Fe1 174.6(4) .
C8 C7 N2 C11 0.8(6) .
C6 C7 N2 C11 -177.6(4) .
C8 C7 N2 Fe2 -174.4(3) .
C6 C7 N2 Fe2 7.2(4) .
C10 C11 N2 C7 0.4(7) .
C10 C11 N2 Fe2 174.8(4) .
C15 C16 N3 C12 0.1(6) .
C17 C16 N3 C12 -177.2(4) .
C15 C16 N3 Fe1 177.9(3) .
C17 C16 N3 Fe1 0.5(4) .
C13 C12 N3 C16 0.8(7) .
C13 C12 N3 Fe1 -176.6(4) .
C21 C22 N4 C18 0.7(6) .
C17 C22 N4 C18 -177.7(4) .
C21 C22 N4 Fe2 -173.1(3) 2_765
C17 C22 N4 Fe2 8.6(5) 2_765
C19 C18 N4 C22 1.6(6) .
C19 C18 N4 Fe2 174.7(3) 2_765
C24 C23 N5 C27 -2.2(7) .
C28 C23 N5 C27 178.2(4) .
C24 C23 N5 Dy1 172.3(4) .
C28 C23 N5 Dy1 -7.3(5) .
C26 C27 N5 C23 3.2(7) .
C29 C27 N5 C23 -174.9(4) .
C26 C27 N5 Dy1 -171.2(4) .
C29 C27 N5 Dy1 10.7(5) .
C33 C34 N7 C30 1.2(7) .
C35 C34 N7 C30 179.8(4) .
C33 C34 N7 Fe3 -169.3(3) .
C35 C34 N7 Fe3 9.4(5) .
C31 C30 N7 C34 0.4(8) .
C31 C30 N7 Fe3 169.4(4) .
C37 C36 N8 C40 -1.0(6) .
C35 C36 N8 C40 180.0(4) .
C37 C36 N8 Fe4 -175.5(3) .
C35 C36 N8 Fe4 5.5(5) .
C39 C40 N8 C36 1.2(7) .
C39 C40 N8 Fe4 174.8(4) .
C44 C45 N9 C41 -0.3(6) .
C46 C45 N9 C41 179.2(4) .
C44 C45 N9 Fe3 179.5(3) .
C46 C45 N9 Fe3 -1.0(4) .
C42 C41 N9 C45 0.9(7) .
C42 C41 N9 Fe3 -178.9(4) .
C48 C47 N10 C51 1.4(6) .
C46 C47 N10 C51 -176.1(4) .
C48 C47 N10 Fe4 -168.0(3) 2_656
C46 C47 N10 Fe4 14.5(5) 2_656
C50 C51 N10 C47 -0.9(7) .
C50 C51 N10 Fe4 167.2(4) 2_656
C55 C56 N11 C52 2.9(7) .
C58 C56 N11 C52 -177.4(4) .
C55 C56 N11 Dy2 -166.6(4) .
C58 C56 N11 Dy2 13.1(6) .
C53 C52 N11 C56 -4.5(7) .
C57 C52 N11 C56 174.9(4) .
C53 C52 N11 Dy2 165.3(4) .
C57 C52 N11 Dy2 -15.3(5) .
O2 C6 O1 Fe1 99.0(3) .
C5 C6 O1 Fe1 -19.1(4) .
C7 C6 O1 Fe1 -140.7(3) .
O2 C6 O1 Dy1 -0.9(3) .
C5 C6 O1 Dy1 -119.0(3) .
C7 C6 O1 Dy1 119.4(3) .
O1 C6 O2 Fe2 101.7(3) .
C5 C6 O2 Fe2 -138.2(3) .
C7 C6 O2 Fe2 -19.4(4) .
O1 C6 O2 Dy1 1.0(3) .
C5 C6 O2 Dy1 121.1(3) .
C7 C6 O2 Dy1 -120.1(3) .
O4 C17 O3 Fe1 122.3(3) .
C22 C17 O3 Fe1 -117.4(3) .
C16 C17 O3 Fe1 -0.9(4) .
O3 C17 O4 Fe2 125.1(3) 2_765
C22 C17 O4 Fe2 4.7(4) 2_765
C16 C17 O4 Fe2 -112.9(3) 2_765
O3 C17 O4 Dy1 -92.3(4) 2_765
C22 C17 O4 Dy1 147.3(3) 2_765
C16 C17 O4 Dy1 29.7(6) 2_765
C23 C28 O5 Fe1 -143.9(3) .
C23 C28 O5 Dy1 26.8(5) .
C27 C29 O6 Fe2 105.9(4) .
C27 C29 O6 Dy1 -16.1(5) .
O9 N6 O7 Dy1 -170.3(4) .
O8 N6 O7 Dy1 9.1(4) .
O9 N6 O8 Dy1 170.0(4) .
O7 N6 O8 Dy1 -9.4(4) .
O12 C35 O11 Fe3 100.3(3) .
C36 C35 O11 Fe3 -139.3(3) .
C34 C35 O11 Fe3 -17.3(4) .
O12 C35 O11 Dy2 -0.5(3) .
C36 C35 O11 Dy2 119.9(3) .
C34 C35 O11 Dy2 -118.0(3) .
O11 C35 O12 Fe4 100.9(3) .
C36 C35 O12 Fe4 -21.0(4) .
C34 C35 O12 Fe4 -139.3(3) .
O11 C35 O12 Dy2 0.5(3) .
C36 C35 O12 Dy2 -121.5(3) .
C34 C35 O12 Dy2 120.3(3) .
O14 C46 O13 Fe3 122.5(3) .
C45 C46 O13 Fe3 0.3(4) .
C47 C46 O13 Fe3 -117.4(3) .
O13 C46 O14 Fe4 128.1(3) 2_656
C45 C46 O14 Fe4 -109.7(3) 2_656
C47 C46 O14 Fe4 7.0(4) 2_656
O13 C46 O14 Dy2 -91.6(4) 2_656
C45 C46 O14 Dy2 30.5(5) 2_656
C47 C46 O14 Dy2 147.2(3) 2_656
C52 C57 O15 Fe3 -148.4(3) .
C52 C57 O15 Dy2 19.0(5) .
C56 C58 O16 Fe4 106.0(4) .
C56 C58 O16 Dy2 -12.5(5) .
O19 N12 O17 Dy2 -168.7(5) .
O18 N12 O17 Dy2 10.2(5) .
O19 N12 O18 Dy2 168.5(5) .
O17 N12 O18 Dy2 -10.4(5) .
